data_4301851
loop_
_publ_author_name
'Hoi-Ki Kwong'
'Wai-Lun Man'
'Jing Xiang'
'Wing-Tak Wong'
'Tai-Chu Lau'

_publ_contact_author_address
;
Department of Biology and Chemistry
City University of Hong Kong
Tat Chee Road,
Kowloon Tong, 
Hong Kong.
;
_publ_contact_author_email BHTCLAU@cityu.edu.hk
_publ_contact_author_fax (852)27887406
_publ_contact_author_name 'Prof. T. C. Lau'
_publ_contact_author_phone (852)27887811
_publ_section_title
;
Reaction of a (Salen)ruthenium(VI) Nitrido Complex with Isocyanide
;
_journal_name_full 'Inorganic Chemistry'
_journal_page_first 3080
_journal_page_last 3086
_journal_paper_doi 10.1021/ic802338f
_journal_volume 48
_journal_year 2009
_chemical_formula_moiety 'C35 H48 N5 O2 Ru, F6 P, C2 H3 N'
_chemical_formula_sum 'C37 H51 F6 N6 O2 P Ru'
_chemical_formula_weight 857.88
_chemical_name_systematic
; 
 ? 
;
_space_group_IT_number 14
_symmetry_cell_setting monoclinic
_symmetry_Int_Tables_number 14
_symmetry_space_group_name_Hall '-P 2yn'
_symmetry_space_group_name_H-M 'P 1 21/n 1'
_atom_sites_solution_hydrogens geom
_atom_sites_solution_primary direct
_atom_sites_solution_secondary difmap
_audit_creation_date 2008-11-19
_audit_creation_method SHELXL-97
_cell_angle_alpha 90.00
_cell_angle_beta 116.539(7)
_cell_angle_gamma 90.00
_cell_formula_units_Z 4
_cell_length_a 14.031(7)
_cell_length_b 24.925(12)
_cell_length_c 14.199(7)
_cell_measurement_reflns_used 20363
_cell_measurement_temperature 298(2)
_cell_measurement_theta_max 27.6
_cell_measurement_theta_min 2.3
_cell_volume 4442(4)
_computing_cell_refinement 'SAINT v7.34A(Bruker, 2006)'
_computing_data_collection 'SMART (Bruker, 1996)'
_computing_data_reduction 'CrystalStructure (Rigaku/MSC and Rigaku Corporation, 2006)'
_computing_molecular_graphics 'ORTEP-II (Johnson, 1976)'
_computing_publication_material SHELXL97
_computing_structure_refinement 'SHELXL-97 (Sheldrick, 1997)'
_computing_structure_solution 'SIR92 (Altomare et al., 1994)'
_diffrn_ambient_temperature 298(2)
_diffrn_measured_fraction_theta_full 0.944
_diffrn_measured_fraction_theta_max 0.944
_diffrn_measurement_device_type 'Bruker SMART 1000 CCD'
_diffrn_measurement_method '\w & \f scans'
_diffrn_radiation_monochromator graphite
_diffrn_radiation_source 'fine-focus sealed tube'
_diffrn_radiation_type MoK\a
_diffrn_radiation_wavelength 0.71073
_diffrn_reflns_av_R_equivalents 0.0271
_diffrn_reflns_av_sigmaI/netI 0.0436
_diffrn_reflns_limit_h_max 18
_diffrn_reflns_limit_h_min -18
_diffrn_reflns_limit_k_max 32
_diffrn_reflns_limit_k_min -27
_diffrn_reflns_limit_l_max 18
_diffrn_reflns_limit_l_min -11
_diffrn_reflns_number 20363
_diffrn_reflns_theta_full 27.66
_diffrn_reflns_theta_max 27.66
_diffrn_reflns_theta_min 1.80
_diffrn_standards_number 0
_exptl_absorpt_coefficient_mu 0.450
_exptl_absorpt_correction_T_max 0.9154
_exptl_absorpt_correction_T_min 0.8231
_exptl_absorpt_correction_type multi-scan
_exptl_absorpt_process_details 'SADABS (Sheldrick, 1996)'
_exptl_crystal_colour green
_exptl_crystal_density_diffrn 1.283
_exptl_crystal_density_method 'not measured'
_exptl_crystal_description block
_exptl_crystal_F_000 1776
_exptl_crystal_size_max 0.45
_exptl_crystal_size_mid 0.42
_exptl_crystal_size_min 0.20
_refine_diff_density_max 1.899
_refine_diff_density_min -1.450
_refine_diff_density_rms 0.152
_refine_ls_extinction_method none
_refine_ls_goodness_of_fit_ref 1.308
_refine_ls_hydrogen_treatment constr
_refine_ls_matrix_type full
_refine_ls_number_parameters 499
_refine_ls_number_reflns 9793
_refine_ls_number_restraints 96
_refine_ls_restrained_S_all 1.314
_refine_ls_R_factor_all 0.1134
_refine_ls_R_factor_gt 0.0788
_refine_ls_shift/su_max 0.001
_refine_ls_shift/su_mean 0.000
_refine_ls_structure_factor_coef Fsqd
_refine_ls_weighting_details 'calc w=1/[\s^2^(Fo^2^)+(0.2000P)^2^] where P=(Fo^2^+2Fc^2^)/3'
_refine_ls_weighting_scheme calc
_refine_ls_wR_factor_gt 0.2401
_refine_ls_wR_factor_ref 0.3263
_reflns_number_gt 6981
_reflns_number_total 9793
_reflns_threshold_expression I>2\s(I)
_cod_data_source_file ic802338f_si_006.cif
_cod_data_source_block 5a
_cod_original_sg_symbol_H-M 'P 21/n'
_cod_database_code 4301851

loop_
_symmetry_equiv_pos_as_xyz
'x, y, z'
'-x+1/2, y+1/2, -z+1/2'
'-x, -y, -z'
'x-1/2, -y-1/2, z-1/2'

loop_
_atom_site_label
_atom_site_type_symbol
_atom_site_fract_x
_atom_site_fract_y
_atom_site_fract_z
_atom_site_U_iso_or_equiv
_atom_site_adp_type
_atom_site_occupancy
_atom_site_symmetry_multiplicity
_atom_site_calc_flag
_atom_site_refinement_flags
_atom_site_disorder_assembly
_atom_site_disorder_group
Ru1 Ru 0.13585(3) 0.344160(16) 0.07290(3) 0.0423(2) Uani 1 1 d . . .
P1 P 0.0767(3) 0.36333(16) 0.4910(2) 0.1062(9) Uani 1 1 d . . .
F1 F 0.0950(11) 0.4183(6) 0.4528(12) 0.265(7) Uani 1 1 d . . .
F2 F -0.0454(8) 0.3703(8) 0.4220(11) 0.256(6) Uani 1 1 d . . .
F3 F 0.0617(13) 0.3815(8) 0.5803(9) 0.279(8) Uani 1 1 d . . .
F4 F 0.1993(9) 0.3613(6) 0.5549(9) 0.223(6) Uani 1 1 d . . .
F5 F 0.0535(15) 0.3090(8) 0.5038(14) 0.293(8) Uani 1 1 d U . .
F6 F 0.0915(12) 0.3451(5) 0.3908(11) 0.208(5) Uani 1 1 d U . .
O1 O 0.0395(3) 0.36857(19) -0.0821(3) 0.0602(11) Uani 1 1 d . . .
O2 O 0.4039(4) 0.2063(2) 0.3183(4) 0.0770(15) Uani 1 1 d . . .
H1 H 0.4417 0.1796 0.3387 0.092 Uiso 1 1 calc R . .
N1 N 0.1516(4) 0.42270(18) 0.1244(4) 0.0468(10) Uani 1 1 d . . .
N2 N 0.2373(4) 0.33168(19) 0.2318(4) 0.0427(9) Uani 1 1 d . . .
N3 N -0.0745(4) 0.3260(2) 0.0993(4) 0.0606(13) Uani 1 1 d . . .
N4 N 0.1411(5) 0.2322(2) -0.0196(5) 0.0705(15) Uani 1 1 d . . .
N5 N 0.3183(5) 0.3664(3) 0.0077(5) 0.0694(15) Uani 1 1 d . . .
N6 N 0.433(3) 0.5067(14) 0.720(2) 0.257(14) Uani 1 1 d . . .
C1 C 0.0456(5) 0.4169(3) -0.1171(5) 0.0554(14) Uani 1 1 d . . .
C2 C 0.0084(6) 0.4236(3) -0.2260(5) 0.0697(18) Uani 1 1 d . . .
H2 H -0.0182 0.3941 -0.2701 0.084 Uiso 1 1 calc R . .
C3 C 0.0102(7) 0.4734(4) -0.2697(6) 0.081(2) Uani 1 1 d . . .
H3 H -0.0127 0.4764 -0.3419 0.097 Uiso 1 1 calc R . .
C4 C 0.0455(7) 0.5177(4) -0.2071(7) 0.085(2) Uani 1 1 d . . .
H4 H 0.0439 0.5510 -0.2372 0.101 Uiso 1 1 calc R . .
C5 C 0.0831(6) 0.5136(3) -0.1007(6) 0.0723(19) Uani 1 1 d . . .
H5 H 0.1084 0.5442 -0.0592 0.087 Uiso 1 1 calc R . .
C6 C 0.0847(5) 0.4630(2) -0.0510(5) 0.0556(14) Uani 1 1 d . . .
C7 C 0.1298(4) 0.4638(3) 0.0633(5) 0.0537(14) Uani 1 1 d . . .
H7 H 0.1444 0.4973 0.0955 0.064 Uiso 1 1 calc R . .
C8 C 0.2011(5) 0.4270(2) 0.2387(5) 0.0541(14) Uani 1 1 d . . .
H8 H 0.1467 0.4189 0.2620 0.065 Uiso 1 1 calc R . .
C9 C 0.2487(7) 0.4820(3) 0.2833(5) 0.0693(19) Uani 1 1 d . . .
H9A H 0.1925 0.5087 0.2588 0.083 Uiso 1 1 calc R . .
H9B H 0.2996 0.4920 0.2574 0.083 Uiso 1 1 calc R . .
C10 C 0.3061(10) 0.4819(4) 0.4075(7) 0.103(3) Uani 1 1 d . . .
H10A H 0.3387 0.5166 0.4330 0.123 Uiso 1 1 calc R . .
H10B H 0.2541 0.4756 0.4339 0.123 Uiso 1 1 calc R . .
C11 C 0.3888(8) 0.4396(4) 0.4472(6) 0.096(3) Uani 1 1 d . . .
H11A H 0.4211 0.4391 0.5235 0.116 Uiso 1 1 calc R . .
H11B H 0.4441 0.4479 0.4261 0.116 Uiso 1 1 calc R . .
C12 C 0.3418(6) 0.3830(3) 0.4043(5) 0.0660(18) Uani 1 1 d . . .
H12A H 0.3983 0.3565 0.4304 0.079 Uiso 1 1 calc R . .
H12B H 0.2898 0.3734 0.4290 0.079 Uiso 1 1 calc R . .
C13 C 0.2892(5) 0.3833(2) 0.2848(5) 0.0537(14) Uani 1 1 d . . .
H13 H 0.3442 0.3920 0.2625 0.064 Uiso 1 1 calc R . .
C14 C 0.2688(5) 0.2886(2) 0.2869(5) 0.0568(15) Uani 1 1 d . . .
H14 H 0.3242 0.2925 0.3543 0.068 Uiso 1 1 calc R . .
C15 C 0.2269(5) 0.2329(3) 0.2555(5) 0.0609(16) Uani 1 1 d . . .
C16 C 0.1206(6) 0.2207(3) 0.2178(6) 0.073(2) Uani 1 1 d . . .
H16 H 0.0708 0.2482 0.2003 0.088 Uiso 1 1 calc R . .
C17 C 0.0873(7) 0.1677(3) 0.2057(8) 0.087(3) Uani 1 1 d . . .
H17 H 0.0153 0.1598 0.1807 0.105 Uiso 1 1 calc R . .
C18 C 0.1605(7) 0.1267(3) 0.2307(8) 0.092(3) Uani 1 1 d . . .
H18 H 0.1378 0.0912 0.2209 0.110 Uiso 1 1 calc R . .
C19 C 0.2661(7) 0.1384(3) 0.2697(7) 0.082(2) Uani 1 1 d . . .
H19 H 0.3158 0.1108 0.2885 0.099 Uiso 1 1 calc R . .
C20 C 0.3004(5) 0.1918(2) 0.2818(5) 0.0597(16) Uani 1 1 d . . .
C21 C 0.0029(5) 0.3338(2) 0.0914(4) 0.0467(12) Uani 1 1 d . . .
C22 C -0.1711(5) 0.3109(3) 0.1095(6) 0.0654(17) Uani 1 1 d D . .
C23 C -0.2526(11) 0.2929(6) 0.0042(9) 0.136(4) Uani 1 1 d DU . .
H23A H -0.2260 0.2626 -0.0183 0.163 Uiso 1 1 calc R . .
H23B H -0.2677 0.3216 -0.0456 0.163 Uiso 1 1 calc R . .
H23C H -0.3166 0.2830 0.0085 0.163 Uiso 1 1 calc R . .
C24 C -0.2072(10) 0.3580(5) 0.1518(11) 0.120(4) Uani 1 1 d D . .
H24A H -0.1516 0.3680 0.2194 0.144 Uiso 1 1 calc R . .
H24B H -0.2698 0.3483 0.1590 0.144 Uiso 1 1 calc R . .
H24C H -0.2231 0.3877 0.1041 0.144 Uiso 1 1 calc R . .
C25 C -0.1415(10) 0.2663(5) 0.1924(11) 0.131(5) Uani 1 1 d D . .
H25A H -0.0888 0.2794 0.2589 0.157 Uiso 1 1 calc R . .
H25B H -0.1134 0.2361 0.1709 0.157 Uiso 1 1 calc R . .
H25C H -0.2039 0.2555 0.1991 0.157 Uiso 1 1 calc R . .
C26 C 0.1342(4) 0.2715(2) 0.0196(4) 0.0460(11) Uani 1 1 d . A .
C27A C 0.1643(8) 0.1883(4) -0.0761(9) 0.097(3) Uani 0.566(15) 1 d PD A 1
C28A C 0.187(5) 0.1393(10) -0.009(3) 0.222(19) Uani 0.566(15) 1 d PD A 1
H28A H 0.1240 0.1290 -0.0029 0.267 Uiso 0.566(15) 1 calc PR A 1
H28B H 0.2433 0.1467 0.0596 0.267 Uiso 0.566(15) 1 calc PR A 1
H28C H 0.2080 0.1105 -0.0407 0.267 Uiso 0.566(15) 1 calc PR A 1
C29A C 0.068(2) 0.179(2) -0.180(2) 0.195(14) Uani 0.566(15) 1 d PD A 1
H29A H 0.0548 0.2095 -0.2242 0.234 Uiso 0.566(15) 1 calc PR A 1
H29B H 0.0068 0.1720 -0.1676 0.234 Uiso 0.566(15) 1 calc PR A 1
H29C H 0.0801 0.1479 -0.2139 0.234 Uiso 0.566(15) 1 calc PR A 1
C30A C 0.256(3) 0.2050(14) -0.098(4) 0.199(16) Uani 0.566(15) 1 d PD A 1
H30A H 0.2371 0.2368 -0.1409 0.238 Uiso 0.566(15) 1 calc PR A 1
H30B H 0.2719 0.1766 -0.1349 0.238 Uiso 0.566(15) 1 calc PR A 1
H30C H 0.3178 0.2121 -0.0330 0.238 Uiso 0.566(15) 1 calc PR A 1
C27B C 0.1643(8) 0.1883(4) -0.0761(9) 0.097(3) Uani 0.434(15) 1 d PD A 2
C28B C 0.153(6) 0.2161(13) -0.174(3) 0.222(19) Uani 0.434(15) 1 d PD A 2
H28D H 0.2058 0.2439 -0.1552 0.267 Uiso 0.434(15) 1 calc PR A 2
H28E H 0.0833 0.2316 -0.2091 0.267 Uiso 0.434(15) 1 calc PR A 2
H28F H 0.1630 0.1907 -0.2193 0.267 Uiso 0.434(15) 1 calc PR A 2
C29B C 0.275(2) 0.171(2) -0.003(3) 0.195(14) Uani 0.434(15) 1 d PD A 2
H29D H 0.2748 0.1534 0.0568 0.234 Uiso 0.434(15) 1 calc PR A 2
H29E H 0.3203 0.2024 0.0206 0.234 Uiso 0.434(15) 1 calc PR A 2
H29F H 0.3014 0.1474 -0.0388 0.234 Uiso 0.434(15) 1 calc PR A 2
C30B C 0.088(4) 0.1427(15) -0.091(6) 0.199(16) Uani 0.434(15) 1 d PD A 2
H30D H 0.0987 0.1297 -0.0230 0.238 Uiso 0.434(15) 1 calc PR A 2
H30E H 0.1008 0.1142 -0.1290 0.238 Uiso 0.434(15) 1 calc PR A 2
H30F H 0.0161 0.1552 -0.1291 0.238 Uiso 0.434(15) 1 calc PR A 2
C31 C 0.2569(5) 0.3569(3) 0.0399(5) 0.0510(13) Uani 1 1 d . B .
C32A C 0.3835(7) 0.3826(5) -0.0439(7) 0.096(3) Uani 0.546(13) 1 d PD B 1
C33A C 0.441(3) 0.4326(11) 0.007(3) 0.208(13) Uani 0.546(13) 1 d PDU B 1
H33A H 0.4851 0.4260 0.0807 0.249 Uiso 0.546(13) 1 calc PR B 1
H33B H 0.3905 0.4603 -0.0007 0.249 Uiso 0.546(13) 1 calc PR B 1
H33C H 0.4849 0.4438 -0.0253 0.249 Uiso 0.546(13) 1 calc PR B 1
C34A C 0.3097(17) 0.3849(11) -0.1608(13) 0.122(5) Uani 0.546(13) 1 d PDU B 1
H34A H 0.2830 0.3496 -0.1858 0.147 Uiso 0.546(13) 1 calc PR B 1
H34B H 0.3482 0.3980 -0.1976 0.147 Uiso 0.546(13) 1 calc PR B 1
H34C H 0.2513 0.4085 -0.1732 0.147 Uiso 0.546(13) 1 calc PR B 1
C35A C 0.460(2) 0.3362(9) -0.037(2) 0.130(6) Uani 0.546(13) 1 d PDU B 1
H35A H 0.4191 0.3039 -0.0630 0.156 Uiso 0.546(13) 1 calc PR B 1
H35B H 0.5104 0.3311 0.0356 0.156 Uiso 0.546(13) 1 calc PR B 1
H35C H 0.4963 0.3448 -0.0777 0.156 Uiso 0.546(13) 1 calc PR B 1
C32B C 0.3835(7) 0.3826(5) -0.0439(7) 0.096(3) Uani 0.454(13) 1 d PD B 2
C33B C 0.353(4) 0.3506(16) -0.141(3) 0.208(13) Uani 0.454(13) 1 d PD B 2
H33D H 0.2774 0.3531 -0.1841 0.249 Uiso 0.454(13) 1 calc PR B 2
H33E H 0.3723 0.3138 -0.1229 0.249 Uiso 0.454(13) 1 calc PR B 2
H33F H 0.3893 0.3642 -0.1796 0.249 Uiso 0.454(13) 1 calc PR B 2
C34B C 0.4994(15) 0.3823(13) 0.0328(18) 0.122(5) Uani 0.454(13) 1 d PD B 2
H34D H 0.5108 0.4052 0.0913 0.147 Uiso 0.454(13) 1 calc PR B 2
H34E H 0.5406 0.3952 -0.0013 0.147 Uiso 0.454(13) 1 calc PR B 2
H34F H 0.5210 0.3464 0.0577 0.147 Uiso 0.454(13) 1 calc PR B 2
C35B C 0.357(2) 0.4430(9) -0.062(2) 0.130(6) Uani 0.454(13) 1 d PD B 2
H35D H 0.3644 0.4593 0.0016 0.156 Uiso 0.454(13) 1 calc PR B 2
H35E H 0.2857 0.4475 -0.1163 0.156 Uiso 0.454(13) 1 calc PR B 2
H35F H 0.4059 0.4599 -0.0842 0.156 Uiso 0.454(13) 1 calc PR B 2
C36 C 0.338(3) 0.5146(13) 0.689(2) 0.209(15) Uani 1 1 d . . .
C37 C 0.230(2) 0.5127(10) 0.6473(19) 0.215(12) Uani 1 1 d . . .
H37A H 0.1990 0.5315 0.5813 0.258 Uiso 1 1 calc R . .
H37B H 0.2070 0.5292 0.6950 0.258 Uiso 1 1 calc R . .
H37C H 0.2065 0.4760 0.6361 0.258 Uiso 1 1 calc R . .

loop_
_atom_site_aniso_label
_atom_site_aniso_U_11
_atom_site_aniso_U_22
_atom_site_aniso_U_33
_atom_site_aniso_U_23
_atom_site_aniso_U_13
_atom_site_aniso_U_12
Ru1 0.0389(3) 0.0315(3) 0.0522(3) 0.00009(15) 0.0163(2) -0.00026(14)
P1 0.118(2) 0.104(2) 0.1005(18) -0.0033(16) 0.0524(17) -0.0017(19)
F1 0.262(14) 0.212(13) 0.314(16) 0.143(12) 0.122(12) 0.007(11)
F2 0.114(7) 0.40(2) 0.232(13) -0.018(13) 0.058(8) 0.001(10)
F3 0.326(18) 0.41(2) 0.179(10) -0.047(12) 0.178(12) 0.025(16)
F4 0.141(8) 0.345(18) 0.168(9) 0.054(10) 0.056(7) -0.006(9)
F5 0.292(9) 0.286(9) 0.305(9) 0.010(5) 0.136(6) -0.005(5)
F6 0.213(7) 0.220(7) 0.206(6) -0.031(4) 0.108(5) -0.016(4)
O1 0.053(2) 0.053(3) 0.056(2) 0.0024(19) 0.0068(18) -0.008(2)
O2 0.058(3) 0.049(3) 0.098(3) 0.012(2) 0.012(2) 0.006(2)
N1 0.044(2) 0.033(2) 0.063(3) -0.0017(19) 0.023(2) 0.0040(18)
N2 0.045(2) 0.036(2) 0.053(2) -0.0027(18) 0.027(2) -0.0050(18)
N3 0.052(3) 0.056(3) 0.074(3) 0.004(3) 0.028(3) -0.002(2)
N4 0.074(4) 0.054(3) 0.087(4) -0.013(3) 0.038(3) -0.001(3)
N5 0.057(3) 0.076(4) 0.075(3) 0.004(3) 0.029(3) -0.003(3)
N6 0.33(3) 0.29(3) 0.18(2) 0.013(17) 0.13(2) -0.02(3)
C1 0.040(3) 0.054(3) 0.065(3) 0.011(3) 0.017(2) 0.008(2)
C2 0.061(4) 0.074(5) 0.064(4) 0.013(3) 0.019(3) 0.000(3)
C3 0.071(4) 0.089(6) 0.072(4) 0.028(4) 0.022(4) 0.006(4)
C4 0.080(5) 0.069(5) 0.095(5) 0.038(4) 0.030(4) 0.002(4)
C5 0.072(4) 0.047(4) 0.095(5) 0.017(3) 0.034(4) 0.007(3)
C6 0.052(3) 0.040(3) 0.073(4) 0.011(3) 0.027(3) 0.005(2)
C7 0.052(3) 0.037(3) 0.073(4) 0.003(2) 0.029(3) 0.002(2)
C8 0.059(3) 0.035(3) 0.062(3) -0.002(2) 0.022(3) -0.002(2)
C9 0.094(5) 0.039(3) 0.073(4) -0.009(3) 0.034(4) -0.002(3)
C10 0.151(10) 0.067(5) 0.078(5) -0.035(4) 0.040(5) -0.037(6)
C11 0.117(7) 0.062(5) 0.072(4) -0.030(4) 0.009(4) -0.017(5)
C12 0.076(4) 0.050(4) 0.065(4) -0.008(3) 0.025(3) -0.004(3)
C13 0.047(3) 0.040(3) 0.059(3) -0.004(2) 0.011(2) -0.008(2)
C14 0.056(3) 0.042(3) 0.058(3) 0.005(2) 0.013(3) 0.003(3)
C15 0.059(3) 0.046(3) 0.059(3) 0.010(3) 0.010(3) -0.001(3)
C16 0.059(4) 0.046(4) 0.094(5) 0.012(3) 0.015(4) 0.008(3)
C17 0.065(4) 0.049(4) 0.120(7) 0.012(4) 0.018(5) -0.012(3)
C18 0.075(5) 0.044(4) 0.123(7) 0.002(4) 0.014(5) -0.013(4)
C19 0.072(5) 0.038(3) 0.113(6) -0.005(4) 0.020(4) 0.009(3)
C20 0.056(3) 0.040(3) 0.064(3) 0.002(3) 0.011(3) 0.002(3)
C21 0.043(3) 0.040(3) 0.051(3) 0.000(2) 0.016(2) 0.006(2)
C22 0.046(3) 0.073(5) 0.080(4) -0.006(3) 0.031(3) -0.012(3)
C23 0.132(6) 0.149(6) 0.136(6) -0.009(4) 0.067(4) -0.013(4)
C24 0.102(8) 0.109(9) 0.179(13) -0.018(8) 0.089(9) -0.016(7)
C25 0.103(7) 0.113(9) 0.196(12) 0.054(9) 0.083(8) 0.009(7)
C26 0.047(3) 0.034(3) 0.065(3) -0.008(2) 0.032(2) 0.001(2)
C27A 0.099(6) 0.088(7) 0.129(8) -0.043(6) 0.074(6) -0.013(5)
C28A 0.38(6) 0.12(2) 0.22(3) -0.08(2) 0.18(4) -0.02(3)
C29A 0.18(2) 0.24(3) 0.17(2) -0.14(2) 0.08(2) -0.04(2)
C30A 0.24(4) 0.14(2) 0.30(4) -0.09(3) 0.20(4) -0.03(2)
C27B 0.099(6) 0.088(7) 0.129(8) -0.043(6) 0.074(6) -0.013(5)
C28B 0.38(6) 0.12(2) 0.22(3) -0.08(2) 0.18(4) -0.02(3)
C29B 0.18(2) 0.24(3) 0.17(2) -0.14(2) 0.08(2) -0.04(2)
C30B 0.24(4) 0.14(2) 0.30(4) -0.09(3) 0.20(4) -0.03(2)
C31 0.045(3) 0.046(3) 0.061(3) 0.000(2) 0.024(3) 0.004(2)
C32A 0.071(5) 0.134(10) 0.098(6) 0.008(6) 0.051(4) -0.006(5)
C33A 0.210(14) 0.211(14) 0.208(14) 0.002(5) 0.098(7) -0.006(5)
C34A 0.117(7) 0.131(7) 0.125(7) 0.010(5) 0.059(5) 0.001(5)
C35A 0.128(8) 0.138(8) 0.136(8) 0.011(5) 0.070(5) -0.002(5)
C32B 0.071(5) 0.134(10) 0.098(6) 0.008(6) 0.051(4) -0.006(5)
C33B 0.210(14) 0.211(14) 0.208(14) 0.002(5) 0.098(7) -0.006(5)
C34B 0.117(7) 0.131(7) 0.125(7) 0.010(5) 0.059(5) 0.001(5)
C35B 0.128(8) 0.138(8) 0.136(8) 0.011(5) 0.070(5) -0.002(5)
C36 0.29(4) 0.18(2) 0.146(18) 0.040(14) 0.09(3) -0.05(3)
C37 0.31(3) 0.20(2) 0.19(2) -0.012(17) 0.16(3) -0.06(3)

loop_
_atom_type_symbol
_atom_type_description
_atom_type_scat_dispersion_real
_atom_type_scat_dispersion_imag
_atom_type_scat_source
C C 0.0033 0.0016 'International Tables Vol C Tables 4.2.6.8 and 6.1.1.4'
H H 0.0000 0.0000 'International Tables Vol C Tables 4.2.6.8 and 6.1.1.4'
N N 0.0061 0.0033 'International Tables Vol C Tables 4.2.6.8 and 6.1.1.4'
O O 0.0106 0.0060 'International Tables Vol C Tables 4.2.6.8 and 6.1.1.4'
Ru Ru -1.2594 0.8363 'International Tables Vol C Tables 4.2.6.8 and 6.1.1.4'
P P 0.1023 0.0942 'International Tables Vol C Tables 4.2.6.8 and 6.1.1.4'
F F 0.0171 0.0103 'International Tables Vol C Tables 4.2.6.8 and 6.1.1.4'

loop_
_geom_angle_atom_site_label_1
_geom_angle_atom_site_label_2
_geom_angle_atom_site_label_3
_geom_angle
_geom_angle_site_symmetry_1
_geom_angle_site_symmetry_3
_geom_angle_publ_flag
C26 Ru1 C31 85.4(2) . . ?
C26 Ru1 C21 94.6(2) . . ?
C31 Ru1 C21 174.1(2) . . ?
C26 Ru1 N1 173.4(2) . . ?
C31 Ru1 N1 88.0(2) . . ?
C21 Ru1 N1 92.0(2) . . ?
C26 Ru1 N2 99.5(2) . . ?
C31 Ru1 N2 92.1(2) . . ?
C21 Ru1 N2 93.7(2) . . ?
N1 Ru1 N2 81.09(18) . . ?
C26 Ru1 O1 88.4(2) . . ?
C31 Ru1 O1 85.6(2) . . ?
C21 Ru1 O1 88.5(2) . . ?
N1 Ru1 O1 90.77(18) . . ?
N2 Ru1 O1 171.64(17) . . ?
F5 P1 F3 93.2(11) . . ?
F5 P1 F1 167.7(10) . . ?
F3 P1 F1 98.2(11) . . ?
F5 P1 F4 98.7(10) . . ?
F3 P1 F4 93.2(9) . . ?
F1 P1 F4 85.3(7) . . ?
F5 P1 F2 86.4(10) . . ?
F3 P1 F2 88.1(9) . . ?
F1 P1 F2 89.4(9) . . ?
F4 P1 F2 174.7(9) . . ?
F5 P1 F6 88.3(9) . . ?
F3 P1 F6 178.1(10) . . ?
F1 P1 F6 80.2(7) . . ?
F4 P1 F6 87.7(8) . . ?
F2 P1 F6 90.9(8) . . ?
C1 O1 Ru1 122.7(4) . . ?
C20 O2 H1 109.5 . . ?
C7 N1 C8 122.9(5) . . ?
C7 N1 Ru1 124.0(4) . . ?
C8 N1 Ru1 112.7(3) . . ?
C14 N2 C13 116.9(5) . . ?
C14 N2 Ru1 131.8(4) . . ?
C13 N2 Ru1 111.0(4) . . ?
C21 N3 C22 174.9(7) . . ?
C26 N4 C27A 168.3(8) . . ?
C31 N5 C32A 172.1(8) . . ?
O1 C1 C2 118.0(6) . . ?
O1 C1 C6 123.9(6) . . ?
C2 C1 C6 118.1(6) . . ?
C3 C2 C1 121.8(8) . . ?
C3 C2 H2 119.1 . . ?
C1 C2 H2 119.1 . . ?
C4 C3 C2 120.3(7) . . ?
C4 C3 H3 119.9 . . ?
C2 C3 H3 119.9 . . ?
C5 C4 C3 120.6(7) . . ?
C5 C4 H4 119.7 . . ?
C3 C4 H4 119.7 . . ?
C4 C5 C6 121.5(8) . . ?
C4 C5 H5 119.3 . . ?
C6 C5 H5 119.3 . . ?
C1 C6 C5 117.7(6) . . ?
C1 C6 C7 126.2(6) . . ?
C5 C6 C7 116.0(6) . . ?
N1 C7 C6 126.5(6) . . ?
N1 C7 H7 116.7 . . ?
C6 C7 H7 116.7 . . ?
N1 C8 C9 115.4(5) . . ?
N1 C8 C13 108.1(5) . . ?
C9 C8 C13 109.6(5) . . ?
N1 C8 H8 107.8 . . ?
C9 C8 H8 107.8 . . ?
C13 C8 H8 107.8 . . ?
C8 C9 C10 111.8(6) . . ?
C8 C9 H9A 109.3 . . ?
C10 C9 H9A 109.3 . . ?
C8 C9 H9B 109.3 . . ?
C10 C9 H9B 109.3 . . ?
H9A C9 H9B 107.9 . . ?
C11 C10 C9 110.4(7) . . ?
C11 C10 H10A 109.6 . . ?
C9 C10 H10A 109.6 . . ?
C11 C10 H10B 109.6 . . ?
C9 C10 H10B 109.6 . . ?
H10A C10 H10B 108.1 . . ?
C10 C11 C12 111.9(7) . . ?
C10 C11 H11A 109.2 . . ?
C12 C11 H11A 109.2 . . ?
C10 C11 H11B 109.2 . . ?
C12 C11 H11B 109.2 . . ?
H11A C11 H11B 107.9 . . ?
C13 C12 C11 109.9(6) . . ?
C13 C12 H12A 109.7 . . ?
C11 C12 H12A 109.7 . . ?
C13 C12 H12B 109.7 . . ?
C11 C12 H12B 109.7 . . ?
H12A C12 H12B 108.2 . . ?
N2 C13 C12 116.1(5) . . ?
N2 C13 C8 105.8(5) . . ?
C12 C13 C8 111.8(6) . . ?
N2 C13 H13 107.6 . . ?
C12 C13 H13 107.6 . . ?
C8 C13 H13 107.6 . . ?
N2 C14 C15 127.7(5) . . ?
N2 C14 H14 116.2 . . ?
C15 C14 H14 116.2 . . ?
C16 C15 C20 119.5(6) . . ?
C16 C15 C14 122.3(6) . . ?
C20 C15 C14 117.4(6) . . ?
C15 C16 C17 120.4(7) . . ?
C15 C16 H16 119.8 . . ?
C17 C16 H16 119.8 . . ?
C18 C17 C16 120.2(8) . . ?
C18 C17 H17 119.9 . . ?
C16 C17 H17 119.9 . . ?
C19 C18 C17 119.7(7) . . ?
C19 C18 H18 120.1 . . ?
C17 C18 H18 120.1 . . ?
C18 C19 C20 120.4(7) . . ?
C18 C19 H19 119.8 . . ?
C20 C19 H19 119.8 . . ?
O2 C20 C15 116.7(6) . . ?
O2 C20 C19 123.5(6) . . ?
C15 C20 C19 119.8(7) . . ?
N3 C21 Ru1 177.1(6) . . ?
N3 C22 C23 107.7(7) . . ?
N3 C22 C24 109.2(7) . . ?
C23 C22 C24 113.0(8) . . ?
N3 C22 C25 108.4(7) . . ?
C23 C22 C25 112.0(9) . . ?
C24 C22 C25 106.4(9) . . ?
C22 C23 H23A 109.5 . . ?
C22 C23 H23B 109.5 . . ?
H23A C23 H23B 109.5 . . ?
C22 C23 H23C 109.5 . . ?
H23A C23 H23C 109.5 . . ?
H23B C23 H23C 109.5 . . ?
C22 C24 H24A 109.5 . . ?
C22 C24 H24B 109.5 . . ?
H24A C24 H24B 109.5 . . ?
C22 C24 H24C 109.5 . . ?
H24A C24 H24C 109.5 . . ?
H24B C24 H24C 109.5 . . ?
C22 C25 H25A 109.5 . . ?
C22 C25 H25B 109.5 . . ?
H25A C25 H25B 109.5 . . ?
C22 C25 H25C 109.5 . . ?
H25A C25 H25C 109.5 . . ?
H25B C25 H25C 109.5 . . ?
N4 C26 Ru1 169.7(6) . . ?
N4 C27A C28A 107.2(14) . . ?
N4 C27A C29A 109.3(13) . . ?
C28A C27A C29A 109.4(16) . . ?
N4 C27A C30A 109.0(13) . . ?
C28A C27A C30A 113.5(17) . . ?
C29A C27A C30A 108.5(16) . . ?
C27A C28A H28A 109.5 . . ?
C27A C28A H28B 109.5 . . ?
H28A C28A H28B 109.5 . . ?
C27A C28A H28C 109.5 . . ?
H28A C28A H28C 109.5 . . ?
H28B C28A H28C 109.5 . . ?
C27A C29A H29A 109.5 . . ?
C27A C29A H29B 109.5 . . ?
H29A C29A H29B 109.5 . . ?
C27A C29A H29C 109.5 . . ?
H29A C29A H29C 109.5 . . ?
H29B C29A H29C 109.5 . . ?
C27A C30A H30A 109.5 . . ?
C27A C30A H30B 109.5 . . ?
H30A C30A H30B 109.5 . . ?
C27A C30A H30C 109.5 . . ?
H30A C30A H30C 109.5 . . ?
H30B C30A H30C 109.5 . . ?
H28D C28B H28E 109.5 . . ?
H28D C28B H28F 109.5 . . ?
H28E C28B H28F 109.5 . . ?
H29D C29B H29E 109.5 . . ?
H29D C29B H29F 109.5 . . ?
H29E C29B H29F 109.5 . . ?
H30D C30B H30E 109.5 . . ?
H30D C30B H30F 109.5 . . ?
H30E C30B H30F 109.5 . . ?
N5 C31 Ru1 171.2(6) . . ?
N5 C32A C33A 108.2(17) . . ?
N5 C32A C34A 106.6(11) . . ?
C33A C32A C34A 117.4(16) . . ?
N5 C32A C35A 109.1(13) . . ?
C33A C32A C35A 112.7(16) . . ?
C34A C32A C35A 102.4(13) . . ?
C32A C33A H33A 109.5 . . ?
C32A C33A H33B 109.5 . . ?
H33A C33A H33B 109.5 . . ?
C32A C33A H33C 109.5 . . ?
H33A C33A H33C 109.5 . . ?
H33B C33A H33C 109.5 . . ?
C32A C34A H34A 109.5 . . ?
C32A C34A H34B 109.5 . . ?
H34A C34A H34B 109.5 . . ?
C32A C34A H34C 109.5 . . ?
H34A C34A H34C 109.5 . . ?
H34B C34A H34C 109.5 . . ?
C32A C35A H35A 109.5 . . ?
C32A C35A H35B 109.5 . . ?
H35A C35A H35B 109.5 . . ?
C32A C35A H35C 109.5 . . ?
H35A C35A H35C 109.5 . . ?
H35B C35A H35C 109.5 . . ?
H33D C33B H33E 109.5 . . ?
H33D C33B H33F 109.5 . . ?
H33E C33B H33F 109.5 . . ?
H34D C34B H34E 109.5 . . ?
H34D C34B H34F 109.5 . . ?
H34E C34B H34F 109.5 . . ?
H35D C35B H35E 109.5 . . ?
H35D C35B H35F 109.5 . . ?
H35E C35B H35F 109.5 . . ?
N6 C36 C37 168(4) . . ?
C36 C37 H37A 109.5 . . ?
C36 C37 H37B 109.5 . . ?
H37A C37 H37B 109.5 . . ?
C36 C37 H37C 109.5 . . ?
H37A C37 H37C 109.5 . . ?
H37B C37 H37C 109.5 . . ?

loop_
_geom_bond_atom_site_label_1
_geom_bond_atom_site_label_2
_geom_bond_distance
_geom_bond_site_symmetry_2
_geom_bond_publ_flag
Ru1 C26 1.960(5) . ?
Ru1 C31 1.979(7) . ?
Ru1 C21 2.013(7) . ?
Ru1 N1 2.067(5) . ?
Ru1 N2 2.083(5) . ?
Ru1 O1 2.094(4) . ?
P1 F5 1.423(19) . ?
P1 F3 1.447(10) . ?
P1 F1 1.537(11) . ?
P1 F4 1.546(12) . ?
P1 F2 1.557(11) . ?
P1 F6 1.593(13) . ?
O1 C1 1.319(8) . ?
O2 C20 1.354(8) . ?
O2 H1 0.8200 . ?
N1 C7 1.287(8) . ?
N1 C8 1.456(8) . ?
N2 C14 1.286(7) . ?
N2 C13 1.505(7) . ?
N3 C21 1.157(8) . ?
N3 C22 1.474(9) . ?
N4 C26 1.150(8) . ?
N4 C27A 1.476(10) . ?
N5 C31 1.166(9) . ?
N5 C32A 1.462(11) . ?
N6 C36 1.22(4) . ?
C1 C2 1.403(9) . ?
C1 C6 1.430(9) . ?
C2 C3 1.392(11) . ?
C2 H2 0.9300 . ?
C3 C4 1.365(13) . ?
C3 H3 0.9300 . ?
C4 C5 1.363(12) . ?
C4 H4 0.9300 . ?
C5 C6 1.440(9) . ?
C5 H5 0.9300 . ?
C6 C7 1.455(9) . ?
C7 H7 0.9300 . ?
C8 C9 1.534(8) . ?
C8 C13 1.555(9) . ?
C8 H8 0.9800 . ?
C9 C10 1.578(11) . ?
C9 H9A 0.9700 . ?
C9 H9B 0.9700 . ?
C10 C11 1.480(15) . ?
C10 H10A 0.9700 . ?
C10 H10B 0.9700 . ?
C11 C12 1.560(10) . ?
C11 H11A 0.9700 . ?
C11 H11B 0.9700 . ?
C12 C13 1.518(9) . ?
C12 H12A 0.9700 . ?
C12 H12B 0.9700 . ?
C13 H13 0.9800 . ?
C14 C15 1.496(9) . ?
C14 H14 0.9300 . ?
C15 C16 1.374(10) . ?
C15 C20 1.381(9) . ?
C16 C17 1.385(10) . ?
C16 H16 0.9300 . ?
C17 C18 1.379(12) . ?
C17 H17 0.9300 . ?
C18 C19 1.362(12) . ?
C18 H18 0.9300 . ?
C19 C20 1.399(10) . ?
C19 H19 0.9300 . ?
C22 C23 1.490(12) . ?
C22 C24 1.505(12) . ?
C22 C25 1.535(11) . ?
C23 H23A 0.9600 . ?
C23 H23B 0.9600 . ?
C23 H23C 0.9600 . ?
C24 H24A 0.9600 . ?
C24 H24B 0.9600 . ?
C24 H24C 0.9600 . ?
C25 H25A 0.9600 . ?
C25 H25B 0.9600 . ?
C25 H25C 0.9600 . ?
C27A C28A 1.495(19) . ?
C27A C29A 1.511(16) . ?
C27A C30A 1.515(17) . ?
C28A H28A 0.9600 . ?
C28A H28B 0.9600 . ?
C28A H28C 0.9600 . ?
C29A H29A 0.9600 . ?
C29A H29B 0.9600 . ?
C29A H29C 0.9600 . ?
C30A H30A 0.9600 . ?
C30A H30B 0.9600 . ?
C30A H30C 0.9600 . ?
C28B H28D 0.9600 . ?
C28B H28E 0.9600 . ?
C28B H28F 0.9600 . ?
C29B H29D 0.9600 . ?
C29B H29E 0.9600 . ?
C29B H29F 0.9600 . ?
C30B H30D 0.9600 . ?
C30B H30E 0.9600 . ?
C30B H30F 0.9600 . ?
C32A C33A 1.486(18) . ?
C32A C34A 1.515(15) . ?
C32A C35A 1.545(16) . ?
C33A H33A 0.9600 . ?
C33A H33B 0.9600 . ?
C33A H33C 0.9600 . ?
C34A H34A 0.9600 . ?
C34A H34B 0.9600 . ?
C34A H34C 0.9600 . ?
C35A H35A 0.9600 . ?
C35A H35B 0.9600 . ?
C35A H35C 0.9600 . ?
C33B H33D 0.9600 . ?
C33B H33E 0.9600 . ?
C33B H33F 0.9600 . ?
C34B H34D 0.9600 . ?
C34B H34E 0.9600 . ?
C34B H34F 0.9600 . ?
C35B H35D 0.9600 . ?
C35B H35E 0.9600 . ?
C35B H35F 0.9600 . ?
C36 C37 1.36(4) . ?
C37 H37A 0.9600 . ?
C37 H37B 0.9600 . ?
C37 H37C 0.9600 . ?

loop_
_geom_hbond_atom_site_label_D
_geom_hbond_atom_site_label_H
_geom_hbond_atom_site_label_A
_geom_hbond_site_symmetry_A
_geom_hbond_distance_DH
_geom_hbond_distance_HA
_geom_hbond_distance_DA
_geom_hbond_angle_DHA
O2 H1 O1 4_666 0.82 1.79 2.588(7) 163
